data_7156302
loop_
_publ_author_name
'B\;ak, Krzysztof M'
'Chabuda, Krzysztof'
'Montes, Helena'
'Quesada, Roberto'
'Chmielewski, Micha\/l J'

_publ_section_title
;
 1,8-Diamidocarbazoles: an easily tuneable family of fluorescent anion
 sensors and transporters.
;
_journal_issue 28
_journal_name_full 'Organic &amp; biomolecular chemistry'
_journal_page_first 5188
_journal_page_last 5196
_journal_paper_doi 10.1039/c8ob01031e
_journal_volume 16
_journal_year 2018
_chemical_formula_sum 'C26 H19 N3 O2'
_chemical_formula_weight 405.44
_space_group_crystal_system monoclinic
_space_group_IT_number 14
_space_group_name_Hall '-P 2ybc'
_space_group_name_H-M_alt 'P 1 21/c 1'
_symmetry_space_group_name_Hall '-P 2ybc'
_symmetry_space_group_name_H-M 'P 1 21/c 1'
_atom_sites_solution_hydrogens difmap
_audit_creation_method SHELXL-2016/6
_audit_update_record
;
2018-06-19 deposited with the CCDC.
2018-06-28 downloaded from the CCDC.
;
_cell_angle_alpha 90
_cell_angle_beta 108.143(16)
_cell_angle_gamma 90
_cell_formula_units_Z 4
_cell_length_a 9.955(2)
_cell_length_b 15.804(3)
_cell_length_c 13.546(2)
_cell_measurement_reflns_used 5000
_cell_measurement_temperature 293(2)
_cell_measurement_theta_max 20
_cell_measurement_theta_min 4
_cell_volume 2025.2(7)
_computing_cell_refinement CrysAlisRED
_computing_data_collection CrysAlisCCD
_computing_data_reduction CrysAlisRED
_computing_publication_material 'XCIF (Bruker AXS Inc., 2013)'
_computing_structure_refinement 'SHELXL (Sheldrick, 2015)'
_computing_structure_solution 'SHELXT (Sheldrick, 2015)'
_diffrn_ambient_temperature 293(2)
_diffrn_detector_area_resol_mean 8.6479
_diffrn_measured_fraction_theta_full 0.998
_diffrn_measured_fraction_theta_max 0.998
_diffrn_measurement_device_type KM4CCD
_diffrn_measurement_method 'omega scan'
_diffrn_radiation_type MoK\a
_diffrn_radiation_wavelength 0.71073
_diffrn_reflns_av_R_equivalents 0.1288
_diffrn_reflns_av_unetI/netI 0.1254
_diffrn_reflns_Laue_measured_fraction_full 0.998
_diffrn_reflns_Laue_measured_fraction_max 0.998
_diffrn_reflns_limit_h_max 11
_diffrn_reflns_limit_h_min -10
_diffrn_reflns_limit_k_max 18
_diffrn_reflns_limit_k_min -18
_diffrn_reflns_limit_l_max 16
_diffrn_reflns_limit_l_min -16
_diffrn_reflns_number 14925
_diffrn_reflns_point_group_measured_fraction_full 0.998
_diffrn_reflns_point_group_measured_fraction_max 0.998
_diffrn_reflns_theta_full 25.198
_diffrn_reflns_theta_max 25.198
_diffrn_reflns_theta_min 3.025
_exptl_absorpt_coefficient_mu 0.086
_exptl_absorpt_correction_T_max 0.995
_exptl_absorpt_correction_T_min 0.923
_exptl_absorpt_correction_type multi-scan
_exptl_absorpt_process_details
;
CrysAlis RED
Empirical absorption correction using spherical harmonics,
 implemented in SCALE3 ABSPACK scaling algorithm.
;
_exptl_crystal_colour colourless
_exptl_crystal_density_diffrn 1.330
_exptl_crystal_description needle
_exptl_crystal_F_000 848
_exptl_crystal_recrystallization_method 'Vapour deposition'
_exptl_crystal_size_max 0.950
_exptl_crystal_size_mid 0.070
_exptl_crystal_size_min 0.060
_refine_diff_density_max 0.291
_refine_diff_density_min -0.301
_refine_diff_density_rms 0.066
_refine_ls_extinction_coef 0.007(2)
_refine_ls_extinction_expression Fc^*^=kFc[1+0.001xFc^2^\l^3^/sin(2\q)]^-1/4^
_refine_ls_extinction_method 'SHELXL-2016/6 (Sheldrick 2016)'
_refine_ls_goodness_of_fit_ref 0.915
_refine_ls_hydrogen_treatment refall
_refine_ls_matrix_type full
_refine_ls_number_parameters 357
_refine_ls_number_reflns 3645
_refine_ls_number_restraints 3
_refine_ls_restrained_S_all 0.915
_refine_ls_R_factor_all 0.1626
_refine_ls_R_factor_gt 0.0694
_refine_ls_shift/su_max 0.000
_refine_ls_shift/su_mean 0.000
_refine_ls_structure_factor_coef Fsqd
_refine_ls_weighting_details 'w=1/[\s^2^(Fo^2^)+(0.1067P)^2^] where P=(Fo^2^+2Fc^2^)/3'
_refine_ls_weighting_scheme calc
_refine_ls_wR_factor_gt 0.1651
_refine_ls_wR_factor_ref 0.2267
_reflns_Friedel_coverage 0.000
_reflns_number_gt 1520
_reflns_number_total 3645
_reflns_threshold_expression 'I > 2\s(I)'
_cod_data_source_file c8ob01031e2.cif
_cod_data_source_block karb_7c
_cod_depositor_comments 'Adding full bibliography for 7156301--7156304.cif.'
_cod_database_code 7156302
_shelx_shelxl_version_number 2016/6
_shelx_space_group_comment
;
The symmetry employed for this shelxl refinement is uniquely defined
by the following loop, which should always be used as a source of
symmetry information in preference to the above space-group names.
They are only intended as comments.
;

loop_
_space_group_symop_operation_xyz
'x, y, z'
'-x, y+1/2, -z+1/2'
'-x, -y, -z'
'x, -y-1/2, z-1/2'

loop_
_atom_site_label
_atom_site_type_symbol
_atom_site_fract_x
_atom_site_fract_y
_atom_site_fract_z
_atom_site_U_iso_or_equiv
_atom_site_adp_type
_atom_site_occupancy
_atom_site_site_symmetry_order
_atom_site_calc_flag
_atom_site_refinement_flags_posn
C1 C 0.0570(4) 0.8582(3) 0.4855(3) 0.0439(11) Uani 1 1 d .
C2 C -0.0270(5) 0.7869(3) 0.4606(4) 0.0520(12) Uani 1 1 d .
C3 C -0.0521(5) 0.7433(3) 0.3669(4) 0.0577(13) Uani 1 1 d .
C4 C 0.0116(5) 0.7705(3) 0.2949(4) 0.0529(12) Uani 1 1 d D
C4A C 0.1006(4) 0.8404(3) 0.3186(3) 0.0473(11) Uani 1 1 d .
C4B C 0.1852(4) 0.8847(3) 0.2638(3) 0.0486(11) Uani 1 1 d .
C5 C 0.2136(5) 0.8709(3) 0.1700(3) 0.0571(13) Uani 1 1 d .
C6 C 0.3035(5) 0.9260(3) 0.1432(4) 0.0628(14) Uani 1 1 d D
C7 C 0.3642(5) 0.9957(3) 0.2070(4) 0.0593(13) Uani 1 1 d .
C8 C 0.3384(4) 1.0106(3) 0.2994(3) 0.0479(11) Uani 1 1 d .
C8A C 0.2488(4) 0.9547(3) 0.3271(3) 0.0465(11) Uani 1 1 d .
C9A C 0.1220(4) 0.8845(3) 0.4144(3) 0.0443(10) Uani 1 1 d .
N9 N 0.2079(4) 0.9546(2) 0.4163(3) 0.0465(9) Uani 1 1 d D
N10 N 0.0678(4) 0.9034(2) 0.5785(3) 0.0470(10) Uani 1 1 d .
C11 C 0.1837(5) 0.9412(3) 0.6426(3) 0.0470(11) Uani 1 1 d .
O11 O 0.2988(3) 0.9403(2) 0.6243(2) 0.0664(10) Uani 1 1 d .
C12 C 0.1727(4) 0.9842(3) 0.7370(3) 0.0456(11) Uani 1 1 d .
C13 C 0.0782(5) 0.9601(3) 0.7867(3) 0.0520(12) Uani 1 1 d .
C14 C 0.0795(6) 0.9985(4) 0.8789(4) 0.0717(15) Uani 1 1 d .
C15 C 0.1764(7) 1.0614(4) 0.9224(4) 0.0773(17) Uani 1 1 d .
C16 C 0.2700(7) 1.0869(4) 0.8723(4) 0.0793(17) Uani 1 1 d .
C17 C 0.2693(6) 1.0473(3) 0.7799(4) 0.0661(14) Uani 1 1 d .
N18 N 0.4086(4) 1.0772(2) 0.3659(3) 0.0481(10) Uani 1 1 d .
C19 C 0.3439(5) 1.1311(3) 0.4128(3) 0.0468(11) Uani 1 1 d .
O19 O 0.2141(3) 1.13125(19) 0.3955(2) 0.0610(9) Uani 1 1 d .
C20 C 0.4368(4) 1.1904(3) 0.4912(3) 0.0481(11) Uani 1 1 d .
C21 C 0.5585(5) 1.2261(3) 0.4805(4) 0.0555(13) Uani 1 1 d .
C22 C 0.6367(6) 1.2832(3) 0.5551(5) 0.0667(14) Uani 1 1 d .
C23 C 0.5943(6) 1.3025(4) 0.6381(5) 0.0810(18) Uani 1 1 d .
C24 C 0.4741(6) 1.2684(4) 0.6496(5) 0.0871(19) Uani 1 1 d .
C25 C 0.3946(6) 1.2111(4) 0.5759(4) 0.0696(15) Uani 1 1 d .
H2 H -0.073(4) 0.764(2) 0.513(3) 0.045(11) Uiso 1 1 d .
H3 H -0.117(5) 0.687(3) 0.352(4) 0.100(18) Uiso 1 1 d .
H4 H -0.005(5) 0.730(3) 0.226(3) 0.097(17) Uiso 1 1 d D
H5 H 0.170(4) 0.815(3) 0.119(3) 0.070(13) Uiso 1 1 d .
H6 H 0.320(5) 0.926(3) 0.066(2) 0.109(18) Uiso 1 1 d D
H7 H 0.436(4) 1.040(2) 0.183(3) 0.051(11) Uiso 1 1 d .
H9 H 0.258(5) 0.988(3) 0.481(3) 0.12(2) Uiso 1 1 d D
H10 H -0.002(5) 0.901(3) 0.601(3) 0.054(14) Uiso 1 1 d .
H13 H 0.008(4) 0.913(2) 0.753(3) 0.036(10) Uiso 1 1 d .
H14 H 0.004(5) 0.976(3) 0.917(4) 0.095(17) Uiso 1 1 d .
H15 H 0.173(5) 1.090(3) 0.996(4) 0.077(14) Uiso 1 1 d .
H16 H 0.350(7) 1.136(4) 0.899(5) 0.13(2) Uiso 1 1 d .
H17 H 0.343(6) 1.051(3) 0.744(4) 0.095(18) Uiso 1 1 d .
H18 H 0.513(6) 1.084(3) 0.376(4) 0.104(19) Uiso 1 1 d .
H21 H 0.585(4) 1.209(2) 0.422(3) 0.043(12) Uiso 1 1 d .
H22 H 0.730(5) 1.313(3) 0.547(4) 0.083(15) Uiso 1 1 d .
H23 H 0.639(7) 1.352(4) 0.691(5) 0.14(2) Uiso 1 1 d .
H24 H 0.429(6) 1.285(4) 0.714(5) 0.12(2) Uiso 1 1 d .
H25 H 0.316(5) 1.186(3) 0.574(4) 0.073(17) Uiso 1 1 d .

loop_
_atom_site_aniso_label
_atom_site_aniso_U_11
_atom_site_aniso_U_22
_atom_site_aniso_U_33
_atom_site_aniso_U_23
_atom_site_aniso_U_13
_atom_site_aniso_U_12
C1 0.042(2) 0.051(3) 0.039(3) -0.001(2) 0.013(2) 0.005(2)
C2 0.051(3) 0.053(3) 0.052(3) 0.006(2) 0.016(2) 0.004(2)
C3 0.059(3) 0.058(3) 0.056(3) -0.002(3) 0.019(3) -0.007(3)
C4 0.057(3) 0.042(3) 0.055(3) -0.010(2) 0.011(2) -0.005(2)
C4A 0.052(3) 0.046(3) 0.044(3) 0.000(2) 0.015(2) 0.004(2)
C4B 0.050(3) 0.051(3) 0.042(3) -0.001(2) 0.011(2) 0.003(2)
C5 0.069(3) 0.062(3) 0.043(3) -0.009(3) 0.021(2) -0.002(3)
C6 0.072(3) 0.069(3) 0.053(3) -0.004(3) 0.027(3) -0.006(3)
C7 0.061(3) 0.063(3) 0.057(3) -0.003(3) 0.024(3) -0.007(3)
C8 0.047(3) 0.055(3) 0.042(3) -0.006(2) 0.014(2) -0.001(2)
C8A 0.046(3) 0.054(3) 0.039(3) -0.001(2) 0.013(2) 0.006(2)
C9A 0.039(2) 0.046(3) 0.044(3) -0.004(2) 0.008(2) 0.001(2)
N9 0.047(2) 0.051(2) 0.044(2) -0.0072(18) 0.0178(18) -0.0039(18)
N10 0.040(2) 0.058(2) 0.041(2) -0.0046(19) 0.0117(18) -0.0014(18)
C11 0.044(3) 0.054(3) 0.042(3) 0.006(2) 0.011(2) 0.004(2)
O11 0.0407(19) 0.103(3) 0.053(2) -0.0087(18) 0.0115(15) -0.0006(16)
C12 0.049(3) 0.045(3) 0.039(2) -0.002(2) 0.007(2) 0.002(2)
C13 0.059(3) 0.053(3) 0.046(3) 0.000(2) 0.020(2) 0.002(2)
C14 0.082(4) 0.088(4) 0.052(3) -0.008(3) 0.031(3) 0.005(3)
C15 0.094(4) 0.088(4) 0.048(3) -0.020(3) 0.019(3) 0.010(3)
C16 0.089(4) 0.080(4) 0.063(4) -0.018(3) 0.014(3) -0.009(3)
C17 0.065(3) 0.079(4) 0.057(3) -0.003(3) 0.022(3) 0.001(3)
N18 0.042(2) 0.055(2) 0.050(2) -0.0059(19) 0.0171(18) -0.0042(18)
C19 0.049(3) 0.049(3) 0.045(3) 0.001(2) 0.016(2) -0.002(2)
O19 0.0424(19) 0.064(2) 0.076(2) -0.0161(17) 0.0175(16) -0.0063(15)
C20 0.040(2) 0.052(3) 0.049(3) 0.001(2) 0.008(2) 0.002(2)
C21 0.050(3) 0.058(3) 0.052(3) 0.002(3) 0.008(2) 0.001(2)
C22 0.060(3) 0.052(3) 0.076(4) 0.005(3) 0.004(3) -0.006(3)
C23 0.070(4) 0.071(4) 0.085(5) -0.025(3) -0.001(3) -0.007(3)
C24 0.078(4) 0.111(5) 0.068(4) -0.038(4) 0.016(3) -0.013(4)
C25 0.061(4) 0.087(4) 0.063(4) -0.012(3) 0.021(3) -0.008(3)

loop_
_atom_type_symbol
_atom_type_description
_atom_type_scat_dispersion_real
_atom_type_scat_dispersion_imag
_atom_type_scat_source
C C 0.0033 0.0016 'International Tables Vol C Tables 4.2.6.8 and 6.1.1.4'
H H 0.0000 0.0000 'International Tables Vol C Tables 4.2.6.8 and 6.1.1.4'
N N 0.0061 0.0033 'International Tables Vol C Tables 4.2.6.8 and 6.1.1.4'
O O 0.0106 0.0060 'International Tables Vol C Tables 4.2.6.8 and 6.1.1.4'

loop_
_geom_angle_atom_site_label_1
_geom_angle_atom_site_label_2
_geom_angle_atom_site_label_3
_geom_angle
C9A C1 C2 117.1(4)
C9A C1 N10 122.9(4)
C2 C1 N10 119.9(4)
C1 C2 C3 123.2(4)
C1 C2 H2 119(2)
C3 C2 H2 118(2)
C4 C3 C2 119.7(5)
C4 C3 H3 120(3)
C2 C3 H3 120(3)
C3 C4 C4A 118.8(4)
C3 C4 H4 116(3)
C4A C4 H4 125(3)
C4 C4A C9A 120.1(4)
C4 C4A C4B 133.6(4)
C9A C4A C4B 106.3(4)
C5 C4B C8A 119.3(4)
C5 C4B C4A 134.1(4)
C8A C4B C4A 106.6(4)
C6 C5 C4B 118.1(4)
C6 C5 H5 120(2)
C4B C5 H5 122(2)
C5 C6 C7 121.4(4)
C5 C6 H6 123(3)
C7 C6 H6 114(3)
C8 C7 C6 121.7(4)
C8 C7 H7 118.4(19)
C6 C7 H7 119.9(19)
C7 C8 C8A 117.1(4)
C7 C8 N18 120.7(4)
C8A C8 N18 122.1(4)
C8 C8A N9 128.5(4)
C8 C8A C4B 122.4(4)
N9 C8A C4B 109.1(4)
C1 C9A N9 130.1(4)
C1 C9A C4A 121.1(4)
N9 C9A C4A 108.6(4)
C8A N9 C9A 109.2(3)
C8A N9 H9 124(3)
C9A N9 H9 124(3)
C11 N10 C1 127.3(4)
C11 N10 H10 115(3)
C1 N10 H10 117(3)
O11 C11 N10 121.5(4)
O11 C11 C12 119.7(4)
N10 C11 C12 118.8(4)
C13 C12 C17 119.2(4)
C13 C12 C11 122.9(4)
C17 C12 C11 117.8(4)
C12 C13 C14 120.4(5)
C12 C13 H13 117.3(19)
C14 C13 H13 122.3(19)
C15 C14 C13 120.7(5)
C15 C14 H14 122(3)
C13 C14 H14 118(3)
C16 C15 C14 119.4(5)
C16 C15 H15 123(2)
C14 C15 H15 118(2)
C15 C16 C17 119.8(6)
C15 C16 H16 126(3)
C17 C16 H16 115(3)
C12 C17 C16 120.6(5)
C12 C17 H17 111(3)
C16 C17 H17 128(3)
C19 N18 C8 123.9(4)
C19 N18 H18 119(3)
C8 N18 H18 117(3)
O19 C19 N18 122.5(4)
O19 C19 C20 120.7(4)
N18 C19 C20 116.8(4)
C25 C20 C21 119.5(5)
C25 C20 C19 117.2(4)
C21 C20 C19 123.2(4)
C20 C21 C22 119.8(5)
C20 C21 H21 117(2)
C22 C21 H21 123(2)
C23 C22 C21 120.0(5)
C23 C22 H22 120(3)
C21 C22 H22 120(3)
C22 C23 C24 121.1(6)
C22 C23 H23 124(3)
C24 C23 H23 114(3)
C23 C24 C25 119.7(6)
C23 C24 H24 125(3)
C25 C24 H24 116(3)
C20 C25 C24 119.9(5)
C20 C25 H25 112(3)
C24 C25 H25 128(3)

loop_
_geom_bond_atom_site_label_1
_geom_bond_atom_site_label_2
_geom_bond_distance
C1 C9A 1.380(5)
C1 C2 1.381(6)
C1 N10 1.423(5)
C2 C3 1.397(6)
C2 H2 1.02(4)
C3 C4 1.387(6)
C3 H3 1.08(5)
C4 C4A 1.391(6)
C4 H4 1.11(2)
C4A C9A 1.430(6)
C4A C4B 1.462(6)
C4B C5 1.402(6)
C4B C8A 1.421(6)
C5 C6 1.377(6)
C5 H5 1.13(4)
C6 C7 1.413(6)
C6 H6 1.11(2)
C7 C8 1.374(6)
C7 H7 1.12(4)
C8 C8A 1.388(6)
C8 N18 1.420(5)
C8A N9 1.390(5)
C9A N9 1.395(5)
N9 H9 1.01(2)
N10 C11 1.347(5)
N10 H10 0.84(4)
C11 O11 1.245(5)
C11 C12 1.482(6)
C12 C13 1.371(6)
C12 C17 1.382(6)
C13 C14 1.385(6)
C13 H13 1.03(4)
C14 C15 1.382(7)
C14 H14 1.09(5)
C15 C16 1.373(8)
C15 H15 1.10(5)
C16 C17 1.398(7)
C16 H16 1.09(7)
C17 H17 1.01(5)
N18 C19 1.342(5)
N18 H18 1.01(6)
C19 O19 1.239(5)
C19 C20 1.499(6)
C20 C25 1.378(6)
C20 C21 1.385(6)
C21 C22 1.397(7)
C21 H21 0.95(4)
C22 C23 1.353(8)
C22 H22 1.08(5)
C23 C24 1.365(8)
C23 H23 1.07(7)
C24 C25 1.397(7)
C24 H24 1.13(6)
C25 H25 0.87(5)

loop_
_geom_hbond_atom_site_label_D
_geom_hbond_atom_site_label_H
_geom_hbond_atom_site_label_A
_geom_hbond_distance_DH
_geom_hbond_distance_HA
_geom_hbond_distance_DA
_geom_hbond_angle_DHA
_geom_hbond_site_symmetry_A
N9 H9 O11 1.01(2) 2.00(5) 2.687(5) 123(4) .
N9 H9 O19 1.01(2) 2.52(6) 2.809(5) 96(3) .
N10 H10 O19 0.84(4) 2.18(4) 2.986(5) 158(4) 3_576
N18 H18 O11 1.01(6) 1.91(6) 2.887(5) 160(5) 3_676

loop_
_geom_torsion_atom_site_label_1
_geom_torsion_atom_site_label_2
_geom_torsion_atom_site_label_3
_geom_torsion_atom_site_label_4
_geom_torsion
C9A C1 C2 C3 -2.3(6)
N10 C1 C2 C3 174.6(4)
C1 C2 C3 C4 1.4(7)
C2 C3 C4 C4A 0.7(7)
C3 C4 C4A C9A -1.7(6)
C3 C4 C4A C4B 178.8(4)
C4 C4A C4B C5 -3.8(8)
C9A C4A C4B C5 176.7(5)
C4 C4A C4B C8A 177.4(5)
C9A C4A C4B C8A -2.1(4)
C8A C4B C5 C6 0.3(6)
C4A C4B C5 C6 -178.4(5)
C4B C5 C6 C7 -1.0(7)
C5 C6 C7 C8 1.2(7)
C6 C7 C8 C8A -0.7(7)
C6 C7 C8 N18 175.3(4)
C7 C8 C8A N9 178.7(4)
N18 C8 C8A N9 2.8(7)
C7 C8 C8A C4B 0.0(6)
N18 C8 C8A C4B -176.0(4)
C5 C4B C8A C8 0.2(6)
C4A C4B C8A C8 179.3(4)
C5 C4B C8A N9 -178.8(4)
C4A C4B C8A N9 0.3(5)
C2 C1 C9A N9 177.7(4)
N10 C1 C9A N9 0.9(7)
C2 C1 C9A C4A 1.1(6)
N10 C1 C9A C4A -175.6(4)
C4 C4A C9A C1 0.9(6)
C4B C4A C9A C1 -179.5(4)
C4 C4A C9A N9 -176.4(4)
C4B C4A C9A N9 3.2(4)
C8 C8A N9 C9A -177.1(4)
C4B C8A N9 C9A 1.8(4)
C1 C9A N9 C8A 180.0(4)
C4A C9A N9 C8A -3.1(4)
C9A C1 N10 C11 -40.7(6)
C2 C1 N10 C11 142.6(4)
C1 N10 C11 O11 0.7(7)
C1 N10 C11 C12 -179.1(4)
O11 C11 C12 C13 -151.4(4)
N10 C11 C12 C13 28.4(6)
O11 C11 C12 C17 23.9(6)
N10 C11 C12 C17 -156.3(4)
C17 C12 C13 C14 0.0(7)
C11 C12 C13 C14 175.3(4)
C12 C13 C14 C15 -0.3(8)
C13 C14 C15 C16 1.3(8)
C14 C15 C16 C17 -2.0(9)
C13 C12 C17 C16 -0.7(7)
C11 C12 C17 C16 -176.2(5)
C15 C16 C17 C12 1.7(8)
C7 C8 N18 C19 135.5(4)
C8A C8 N18 C19 -48.8(6)
C8 N18 C19 O19 -5.7(6)
C8 N18 C19 C20 172.2(4)
O19 C19 C20 C25 32.4(6)
N18 C19 C20 C25 -145.6(4)
O19 C19 C20 C21 -145.8(4)
N18 C19 C20 C21 36.3(6)
C25 C20 C21 C22 -0.5(7)
C19 C20 C21 C22 177.6(4)
C20 C21 C22 C23 0.9(7)
C21 C22 C23 C24 -1.3(9)
C22 C23 C24 C25 1.4(10)
C21 C20 C25 C24 0.5(8)
C19 C20 C25 C24 -177.7(5)
C23 C24 C25 C20 -0.9(9)
